data_4000510
_journal_name_full 'Chemistry of Materials'
_journal_paper_doi 10.1021/cm0501968
_journal_year 2005
_chemical_formula_sum 'C5 H7 Fe2 N O9 P'
_chemical_formula_weight 367.79
_space_group_IT_number 14
_symmetry_cell_setting monoclinic
_symmetry_space_group_name_Hall '-P 2ybc'
_symmetry_space_group_name_H-M 'P 1 21/c 1'
_cell_angle_alpha 90.00
_cell_angle_beta 98.2140(10)
_cell_angle_gamma 90.00
_cell_formula_units_Z 4
_cell_length_a 7.7286(2)
_cell_length_b 7.5874(2)
_cell_length_c 17.9816(3)
_cell_measurement_temperature 293(2)
_cell_volume 1043.62(4)
_diffrn_ambient_temperature 293(2)
_exptl_crystal_density_diffrn 2.341
_cod_original_sg_symbol_H-M 'P 21/c'
_cod_database_code 4000510

loop_
_symmetry_equiv_pos_as_xyz
'x, y, z'
'-x, y+1/2, -z+1/2'
'-x, -y, -z'
'x, -y-1/2, z-1/2'

loop_
_atom_site_label
_atom_site_type_symbol
_atom_site_fract_x
_atom_site_fract_y
_atom_site_fract_z
_atom_site_U_iso_or_equiv
_atom_site_adp_type
_atom_site_occupancy
_atom_site_symmetry_multiplicity
_atom_site_calc_flag
_atom_site_refinement_flags
_atom_site_disorder_assembly
_atom_site_disorder_group
Fe1 Fe 0.37541(7) 0.06133(8) 0.63687(3) 0.0161(2) Uani 1 1 d . . .
Fe2 Fe 0.72445(7) -0.18472(8) 0.69250(3) 0.0165(2) Uani 1 1 d . . .
P1 P 0.44984(14) -0.07134(14) 0.80990(6) 0.0158(3) Uani 1 1 d . . .
H10 H 0.3420 -0.1403 0.7989 0.024(12) Uiso 1 1 calc R . .
O1 O 0.4231(4) 0.3203(4) 0.63555(16) 0.0202(7) Uani 1 1 d . . .
O2 O 0.2077(4) -0.1538(4) 0.62343(17) 0.0255(7) Uani 1 1 d . . .
O3 O 0.5934(4) -0.0386(4) 0.59293(15) 0.0217(7) Uani 1 1 d . . .
O4 O 0.5210(4) -0.0455(4) 0.73557(16) 0.0210(7) Uani 1 1 d . . .
O5 O 0.2989(4) 0.0909(4) 0.51394(16) 0.0254(7) Uani 1 1 d . . .
O6 O 0.1549(4) 0.1408(4) 0.70149(16) 0.0211(7) Uani 1 1 d . . .
O7 O 0.5973(4) -0.4011(4) 0.65513(17) 0.0272(7) Uani 1 1 d . . .
O8 O 0.8977(4) 0.0283(4) 0.72425(17) 0.0251(7) Uani 1 1 d . . .
O9 O 0.9476(4) -0.2529(4) 0.64086(16) 0.0207(7) Uani 1 1 d . . .
C3 C 1.0369(5) 0.0247(6) 0.6963(2) 0.0169(9) Uani 1 1 d . . .
C4 C 1.0668(5) -0.1412(6) 0.6495(2) 0.0181(9) Uani 1 1 d . . .
C5 C 0.4136(5) 0.0382(5) 0.4782(2) 0.0169(9) Uani 1 1 d . . .
C1 C 0.1827(7) -0.0393(7) 1.0013(3) 0.0444(14) Uani 1 1 d . . .
H1 H 0.2815 -0.1162 1.0167 0.053 Uiso 1 1 calc R . .
H2 H 0.2225 0.0579 0.9731 0.053 Uiso 1 1 calc R . .
C2 C 0.1144(6) 0.0293(6) 1.0684(2) 0.0228(10) Uani 1 1 d . . .
H3 H 0.0848 -0.0689 1.0987 0.027 Uiso 1 1 calc R . .
H4 H 0.2048 0.0977 1.0984 0.027 Uiso 1 1 calc R . .
N1 N 0.0413(8) -0.1405(8) 0.9519(3) 0.0699(17) Uani 1 1 d . . .
H5 H 0.0819 -0.1761 0.9099 0.084 Uiso 1 1 calc R . .
H6 H 0.0121 -0.2369 0.9765 0.084 Uiso 1 1 calc R . .
